data_1563416
loop_
_publ_author_name
'Biswas, Suprakash'
'Dutta, Tanoy'
'Silswal, Akshay'
'Bhowal, Rohit'
'Chopra, Deepak'
'Koner, Apurba L.'

_publ_section_title
;
 Strategic engineering of alkyl spacer length for a pH-tolerant lysosome
 marker and dual organelle localization.
;
_journal_issue 28
_journal_name_full 'Chemical science'
_journal_page_first 9630
_journal_page_last 9644
_journal_paper_doi 10.1039/d1sc00542a
_journal_volume 12
_journal_year 2021
_chemical_formula_sum 'C24 H31 N3 O3'
_chemical_formula_weight 409.52
_space_group_crystal_system triclinic
_space_group_IT_number 2
_space_group_name_Hall '-P 1'
_space_group_name_H-M_alt 'P -1'
_atom_sites_solution_hydrogens geom
_audit_creation_method SHELXL-2018/3
_audit_update_record
;
2021-01-03 deposited with the CCDC.	2021-06-14 downloaded from the CCDC.
;
_cell_angle_alpha 104.249(8)
_cell_angle_beta 97.838(8)
_cell_angle_gamma 96.127(8)
_cell_formula_units_Z 2
_cell_length_a 8.6541(15)
_cell_length_b 9.2597(18)
_cell_length_c 13.842(3)
_cell_measurement_reflns_used 9875
_cell_measurement_temperature 100(2)
_cell_measurement_theta_max 30.03
_cell_measurement_theta_min 2.29
_cell_volume 1053.6(4)
_computing_cell_refinement 'Bruker SAINT'
_computing_data_collection 'Bruker APEX2'
_computing_data_reduction 'Bruker SAINT'
_computing_molecular_graphics 'Bruker SHELXTL'
_computing_publication_material 'Bruker SHELXTL'
_computing_structure_refinement 'SHELXL-2018/3 (Sheldrick, 2018)'
_computing_structure_solution 'SHELXT 2014/5 (Sheldrick, 2014)'
_diffrn_ambient_temperature 100(2)
_diffrn_measured_fraction_theta_full 0.999
_diffrn_measured_fraction_theta_max 1.000
_diffrn_measurement_device_type 'Bruker APEX-II CCD'
_diffrn_measurement_method '\f and \w scans'
_diffrn_radiation_type MoK\a
_diffrn_radiation_wavelength 0.71073
_diffrn_reflns_av_R_equivalents 0.0641
_diffrn_reflns_av_unetI/netI 0.0338
_diffrn_reflns_Laue_measured_fraction_full 0.999
_diffrn_reflns_Laue_measured_fraction_max 1.000
_diffrn_reflns_limit_h_max 11
_diffrn_reflns_limit_h_min -11
_diffrn_reflns_limit_k_max 12
_diffrn_reflns_limit_k_min -12
_diffrn_reflns_limit_l_max 18
_diffrn_reflns_limit_l_min -18
_diffrn_reflns_number 46934
_diffrn_reflns_point_group_measured_fraction_full 0.999
_diffrn_reflns_point_group_measured_fraction_max 1.000
_diffrn_reflns_theta_full 25.242
_diffrn_reflns_theta_max 29.126
_diffrn_reflns_theta_min 2.294
_exptl_absorpt_coefficient_mu 0.086
_exptl_absorpt_correction_T_max 0.7460
_exptl_absorpt_correction_T_min 0.7052
_exptl_absorpt_correction_type multi-scan
_exptl_absorpt_process_details 'SADABS 2014/5'
_exptl_crystal_colour Yellow
_exptl_crystal_density_diffrn 1.291
_exptl_crystal_description Plate
_exptl_crystal_F_000 440
_exptl_crystal_preparation Luminescent
_exptl_crystal_recrystallization_method 'Re-crystallisation from solvent'
_exptl_crystal_size_max 0.400
_exptl_crystal_size_mid 0.080
_exptl_crystal_size_min 0.040
_refine_diff_density_max 0.339
_refine_diff_density_min -0.393
_refine_diff_density_rms 0.093
_refine_ls_extinction_method none
_refine_ls_goodness_of_fit_ref 1.047
_refine_ls_hydrogen_treatment constr
_refine_ls_matrix_type full
_refine_ls_number_parameters 272
_refine_ls_number_reflns 5665
_refine_ls_number_restraints 0
_refine_ls_restrained_S_all 1.047
_refine_ls_R_factor_all 0.0640
_refine_ls_R_factor_gt 0.0462
_refine_ls_shift/su_max 0.000
_refine_ls_shift/su_mean 0.000
_refine_ls_structure_factor_coef Fsqd
_refine_ls_weighting_details 'w=1/[\s^2^(Fo^2^)+(0.0600P)^2^+0.4104P] where P=(Fo^2^+2Fc^2^)/3'
_refine_ls_weighting_scheme calc
_refine_ls_wR_factor_gt 0.1135
_refine_ls_wR_factor_ref 0.1233
_reflns_Friedel_coverage 0.000
_reflns_number_gt 4456
_reflns_number_total 5665
_reflns_threshold_expression 'I > 2\s(I)'
_cod_data_source_file d1sc00542a2.cif
_cod_data_source_block NIMC4
_cod_depositor_comments 'Adding full bibliography for 1563412--1563416.cif.'
_cod_original_cell_volume 1053.6(3)
_cod_database_code 1563416
_shelx_shelxl_version_number 2018/3
_shelx_space_group_comment
;
The symmetry employed for this shelxl refinement is uniquely defined
by the following loop, which should always be used as a source of
symmetry information in preference to the above space-group names.
They are only intended as comments.
;
_shelx_estimated_absorpt_t_min 0.967
_shelx_estimated_absorpt_t_max 0.997

loop_
_space_group_symop_operation_xyz
'x, y, z'
'-x, -y, -z'

loop_
_atom_site_label
_atom_site_type_symbol
_atom_site_fract_x
_atom_site_fract_y
_atom_site_fract_z
_atom_site_U_iso_or_equiv
_atom_site_adp_type
_atom_site_occupancy
_atom_site_site_symmetry_order
_atom_site_calc_flag
_atom_site_refinement_flags_posn
_atom_site_refinement_flags_adp
_atom_site_refinement_flags_occupancy
_atom_site_disorder_assembly
_atom_site_disorder_group
O1 O 0.14584(11) 0.88511(10) 0.68397(7) 0.0170(2) Uani 1 1 d . . . . .
O2 O 0.11231(11) 0.51807(10) 0.84932(6) 0.0170(2) Uani 1 1 d . . . . .
O3 O 0.31638(11) 1.01941(10) 0.29638(7) 0.0187(2) Uani 1 1 d . . . . .
N1 N 0.12961(12) 0.70041(11) 0.76561(7) 0.0117(2) Uani 1 1 d . . . . .
N005 N 0.33095(11) 0.71179(11) 0.20151(7) 0.0116(2) Uani 1 1 d . . . . .
N2 N 0.27026(12) 0.33160(11) 0.33635(7) 0.0133(2) Uani 1 1 d . . . . .
H2N H 0.278323 0.239148 0.340147 0.016 Uiso 1 1 calc R U . . .
C8 C 0.18397(13) 0.48981(13) 0.59308(8) 0.0099(2) Uani 1 1 d . . . . .
C13 C 0.21344(13) 0.38255(13) 0.50713(8) 0.0108(2) Uani 1 1 d . . . . .
C6 C 0.13075(13) 0.55253(13) 0.77128(9) 0.0118(2) Uani 1 1 d . . . . .
C5 C 0.15162(13) 0.75190(13) 0.68030(9) 0.0118(2) Uani 1 1 d . . . . .
C12 C 0.24366(13) 0.43241(13) 0.41941(9) 0.0110(2) Uani 1 1 d . . . . .
C7 C 0.15563(13) 0.44224(13) 0.67965(8) 0.0105(2) Uani 1 1 d . . . . .
C11 C 0.24151(14) 0.58456(14) 0.42181(9) 0.0129(2) Uani 1 1 d . . . . .
H11 H 0.260891 0.618615 0.364595 0.015 Uiso 1 1 calc R U . . .
C17 C 0.28628(14) 0.36741(13) 0.24125(8) 0.0122(2) Uani 1 1 d . . . . .
H17B H 0.209164 0.435013 0.228457 0.015 Uiso 1 1 calc R U . . .
H17A H 0.259623 0.273346 0.185841 0.015 Uiso 1 1 calc R U . . .
C20 C 0.33909(14) 0.58598(14) 0.11505(9) 0.0134(2) Uani 1 1 d . . . . .
H20A H 0.365235 0.626269 0.058380 0.016 Uiso 1 1 calc R U . . .
H20B H 0.234376 0.522864 0.092561 0.016 Uiso 1 1 calc R U . . .
C21 C 0.18827(14) 0.77914(14) 0.18334(9) 0.0134(2) Uani 1 1 d . . . . .
H21A H 0.094187 0.701739 0.170036 0.016 Uiso 1 1 calc R U . . .
H21B H 0.189102 0.819010 0.123266 0.016 Uiso 1 1 calc R U . . .
C9 C 0.18286(13) 0.64220(13) 0.59256(9) 0.0109(2) Uani 1 1 d . . . . .
C10 C 0.21141(14) 0.68576(13) 0.50682(9) 0.0123(2) Uani 1 1 d . . . . .
H10 H 0.210286 0.788061 0.506347 0.015 Uiso 1 1 calc R U . . .
C3 C 0.26765(14) 0.90210(14) 0.91546(9) 0.0150(2) Uani 1 1 d . . . . .
H3B H 0.332662 0.931081 0.867788 0.018 Uiso 1 1 calc R U . . .
H3A H 0.324377 0.836357 0.949791 0.018 Uiso 1 1 calc R U . . .
C14 C 0.20747(15) 0.23080(14) 0.51019(9) 0.0144(2) Uani 1 1 d . . . . .
H14 H 0.224970 0.157632 0.452818 0.017 Uiso 1 1 calc R U . . .
C18 C 0.45114(14) 0.44279(14) 0.23859(9) 0.0128(2) Uani 1 1 d . . . . .
H18A H 0.527674 0.372713 0.246772 0.015 Uiso 1 1 calc R U . . .
H18B H 0.480799 0.533718 0.296321 0.015 Uiso 1 1 calc R U . . .
C15 C 0.17682(15) 0.18642(14) 0.59456(9) 0.0152(2) Uani 1 1 d . . . . .
H15 H 0.172012 0.083479 0.594651 0.018 Uiso 1 1 calc R U . . .
C19 C 0.46206(14) 0.48802(14) 0.14020(9) 0.0139(2) Uani 1 1 d . . . . .
H19B H 0.568517 0.543559 0.145580 0.017 Uiso 1 1 calc R U . . .
H19A H 0.449050 0.395621 0.083854 0.017 Uiso 1 1 calc R U . . .
C16 C 0.15280(14) 0.29342(14) 0.68011(9) 0.0129(2) Uani 1 1 d . . . . .
H16 H 0.134437 0.263170 0.738844 0.015 Uiso 1 1 calc R U . . .
C1 C 0.19380(15) 1.16653(14) 0.94759(10) 0.0179(3) Uani 1 1 d . . . . .
H1B H 0.275832 1.201769 0.912975 0.027 Uiso 1 1 calc R U . . .
H1A H 0.174430 1.250908 1.000865 0.027 Uiso 1 1 calc R U . . .
H1C H 0.096380 1.125787 0.898812 0.027 Uiso 1 1 calc R U . . .
C22 C 0.18091(14) 0.90567(14) 0.27522(10) 0.0154(2) Uani 1 1 d . . . . .
H22B H 0.084055 0.951125 0.262987 0.018 Uiso 1 1 calc R U . . .
H22A H 0.175964 0.864538 0.334498 0.018 Uiso 1 1 calc R U . . .
C4 C 0.10952(14) 0.81412(14) 0.85611(9) 0.0134(2) Uani 1 1 d . . . . .
H4B H 0.055420 0.763842 0.900221 0.016 Uiso 1 1 calc R U . . .
H4A H 0.042060 0.885009 0.835658 0.016 Uiso 1 1 calc R U . . .
C2 C 0.24777(15) 1.04399(14) 0.99438(9) 0.0164(2) Uani 1 1 d . . . . .
H2A H 0.169701 1.016773 1.035349 0.020 Uiso 1 1 calc R U . . .
H2B H 0.349575 1.084114 1.040360 0.020 Uiso 1 1 calc R U . . .
C24 C 0.46850(14) 0.82819(14) 0.22294(10) 0.0169(3) Uani 1 1 d . . . . .
H24B H 0.474327 0.868205 0.163268 0.020 Uiso 1 1 calc R U . . .
H24A H 0.565692 0.783918 0.236687 0.020 Uiso 1 1 calc R U . . .
C23 C 0.45744(15) 0.95503(15) 0.31352(10) 0.0199(3) Uani 1 1 d . . . . .
H23A H 0.458057 0.915989 0.374020 0.024 Uiso 1 1 calc R U . . .
H23B H 0.550255 1.033767 0.326541 0.024 Uiso 1 1 calc R U . . .

loop_
_atom_site_aniso_label
_atom_site_aniso_U_11
_atom_site_aniso_U_22
_atom_site_aniso_U_33
_atom_site_aniso_U_23
_atom_site_aniso_U_13
_atom_site_aniso_U_12
O1 0.0258(5) 0.0097(4) 0.0170(4) 0.0038(3) 0.0066(4) 0.0050(4)
O2 0.0233(5) 0.0164(5) 0.0133(4) 0.0060(3) 0.0065(3) 0.0027(4)
O3 0.0186(4) 0.0100(4) 0.0267(5) 0.0019(4) 0.0060(4) 0.0028(3)
N1 0.0140(5) 0.0102(5) 0.0110(5) 0.0017(4) 0.0041(4) 0.0020(4)
N005 0.0121(5) 0.0100(5) 0.0127(5) 0.0020(4) 0.0029(4) 0.0029(4)
N2 0.0210(5) 0.0092(5) 0.0114(5) 0.0035(4) 0.0052(4) 0.0038(4)
C8 0.0087(5) 0.0094(5) 0.0113(5) 0.0030(4) 0.0004(4) 0.0014(4)
C13 0.0114(5) 0.0103(5) 0.0109(5) 0.0031(4) 0.0016(4) 0.0018(4)
C6 0.0101(5) 0.0120(6) 0.0137(5) 0.0041(4) 0.0022(4) 0.0010(4)
C5 0.0113(5) 0.0121(6) 0.0124(5) 0.0038(4) 0.0020(4) 0.0021(4)
C12 0.0113(5) 0.0105(5) 0.0110(5) 0.0027(4) 0.0015(4) 0.0018(4)
C7 0.0091(5) 0.0114(5) 0.0112(5) 0.0037(4) 0.0010(4) 0.0012(4)
C11 0.0162(5) 0.0125(6) 0.0116(5) 0.0055(4) 0.0032(4) 0.0031(4)
C17 0.0153(5) 0.0114(5) 0.0097(5) 0.0020(4) 0.0029(4) 0.0017(4)
C20 0.0178(6) 0.0125(6) 0.0103(5) 0.0028(4) 0.0035(4) 0.0028(4)
C21 0.0141(5) 0.0123(6) 0.0152(6) 0.0053(5) 0.0030(4) 0.0038(4)
C9 0.0122(5) 0.0092(5) 0.0114(5) 0.0025(4) 0.0018(4) 0.0021(4)
C10 0.0149(5) 0.0091(5) 0.0142(5) 0.0050(4) 0.0030(4) 0.0031(4)
C3 0.0159(6) 0.0149(6) 0.0139(5) 0.0028(5) 0.0018(4) 0.0038(5)
C14 0.0195(6) 0.0101(6) 0.0140(5) 0.0026(4) 0.0045(4) 0.0033(4)
C18 0.0126(5) 0.0132(6) 0.0133(5) 0.0037(4) 0.0024(4) 0.0038(4)
C15 0.0201(6) 0.0096(6) 0.0180(6) 0.0062(5) 0.0041(5) 0.0038(5)
C19 0.0153(5) 0.0130(6) 0.0140(5) 0.0022(4) 0.0061(4) 0.0039(4)
C16 0.0132(5) 0.0136(6) 0.0135(5) 0.0069(4) 0.0026(4) 0.0014(4)
C1 0.0213(6) 0.0147(6) 0.0162(6) 0.0020(5) 0.0018(5) 0.0032(5)
C22 0.0150(6) 0.0121(6) 0.0194(6) 0.0035(5) 0.0041(4) 0.0032(4)
C4 0.0157(5) 0.0121(6) 0.0124(5) 0.0013(4) 0.0057(4) 0.0021(4)
C2 0.0210(6) 0.0147(6) 0.0118(5) 0.0015(5) 0.0008(4) 0.0025(5)
C24 0.0138(6) 0.0138(6) 0.0226(6) 0.0034(5) 0.0050(5) 0.0007(5)
C23 0.0151(6) 0.0153(6) 0.0256(7) 0.0001(5) 0.0020(5) 0.0005(5)

loop_
_atom_type_symbol
_atom_type_description
_atom_type_scat_dispersion_real
_atom_type_scat_dispersion_imag
_atom_type_scat_source
C C 0.0033 0.0016 'International Tables Vol C Tables 4.2.6.8 and 6.1.1.4'
H H 0.0000 0.0000 'International Tables Vol C Tables 4.2.6.8 and 6.1.1.4'
N N 0.0061 0.0033 'International Tables Vol C Tables 4.2.6.8 and 6.1.1.4'
O O 0.0106 0.0060 'International Tables Vol C Tables 4.2.6.8 and 6.1.1.4'

loop_
_geom_angle_atom_site_label_1
_geom_angle_atom_site_label_2
_geom_angle_atom_site_label_3
_geom_angle
_geom_angle_site_symmetry_1
_geom_angle_site_symmetry_3
_geom_angle_publ_flag
C23 O3 C22 110.07(9) . . ?
C6 N1 C5 125.05(10) . . ?
C6 N1 C4 118.32(10) . . ?
C5 N1 C4 116.59(10) . . ?
C21 N005 C24 109.05(10) . . ?
C21 N005 C20 110.74(9) . . ?
C24 N005 C20 111.70(9) . . ?
C12 N2 C17 123.77(10) . . ?
C12 N2 H2N 118.1 . . ?
C17 N2 H2N 118.1 . . ?
C9 C8 C7 120.18(10) . . ?
C9 C8 C13 120.64(10) . . ?
C7 C8 C13 119.18(10) . . ?
C14 C13 C8 118.37(10) . . ?
C14 C13 C12 122.81(10) . . ?
C8 C13 C12 118.80(10) . . ?
O2 C6 N1 120.60(11) . . ?
O2 C6 C7 122.65(11) . . ?
N1 C6 C7 116.75(10) . . ?
O1 C5 N1 119.06(11) . . ?
O1 C5 C9 123.90(11) . . ?
N1 C5 C9 117.03(10) . . ?
N2 C12 C11 121.44(10) . . ?
N2 C12 C13 119.69(10) . . ?
C11 C12 C13 118.86(10) . . ?
C16 C7 C8 120.66(11) . . ?
C16 C7 C6 119.12(10) . . ?
C8 C7 C6 120.22(10) . . ?
C10 C11 C12 120.70(11) . . ?
C10 C11 H11 119.7 . . ?
C12 C11 H11 119.7 . . ?
N2 C17 C18 113.94(10) . . ?
N2 C17 H17B 108.8 . . ?
C18 C17 H17B 108.8 . . ?
N2 C17 H17A 108.8 . . ?
C18 C17 H17A 108.8 . . ?
H17B C17 H17A 107.7 . . ?
N005 C20 C19 112.49(10) . . ?
N005 C20 H20A 109.1 . . ?
C19 C20 H20A 109.1 . . ?
N005 C20 H20B 109.1 . . ?
C19 C20 H20B 109.1 . . ?
H20A C20 H20B 107.8 . . ?
N005 C21 C22 109.45(10) . . ?
N005 C21 H21A 109.8 . . ?
C22 C21 H21A 109.8 . . ?
N005 C21 H21B 109.8 . . ?
C22 C21 H21B 109.8 . . ?
H21A C21 H21B 108.2 . . ?
C10 C9 C8 118.96(11) . . ?
C10 C9 C5 120.38(11) . . ?
C8 C9 C5 120.66(10) . . ?
C11 C10 C9 122.04(11) . . ?
C11 C10 H10 119.0 . . ?
C9 C10 H10 119.0 . . ?
C4 C3 C2 112.26(10) . . ?
C4 C3 H3B 109.2 . . ?
C2 C3 H3B 109.2 . . ?
C4 C3 H3A 109.2 . . ?
C2 C3 H3A 109.2 . . ?
H3B C3 H3A 107.9 . . ?
C15 C14 C13 121.49(11) . . ?
C15 C14 H14 119.3 . . ?
C13 C14 H14 119.3 . . ?
C17 C18 C19 112.86(10) . . ?
C17 C18 H18A 109.0 . . ?
C19 C18 H18A 109.0 . . ?
C17 C18 H18B 109.0 . . ?
C19 C18 H18B 109.0 . . ?
H18A C18 H18B 107.8 . . ?
C14 C15 C16 119.85(11) . . ?
C14 C15 H15 120.1 . . ?
C16 C15 H15 120.1 . . ?
C20 C19 C18 113.63(9) . . ?
C20 C19 H19B 108.8 . . ?
C18 C19 H19B 108.8 . . ?
C20 C19 H19A 108.8 . . ?
C18 C19 H19A 108.8 . . ?
H19B C19 H19A 107.7 . . ?
C7 C16 C15 120.42(11) . . ?
C7 C16 H16 119.8 . . ?
C15 C16 H16 119.8 . . ?
C2 C1 H1B 109.5 . . ?
C2 C1 H1A 109.5 . . ?
H1B C1 H1A 109.5 . . ?
C2 C1 H1C 109.5 . . ?
H1B C1 H1C 109.5 . . ?
H1A C1 H1C 109.5 . . ?
O3 C22 C21 110.93(10) . . ?
O3 C22 H22B 109.5 . . ?
C21 C22 H22B 109.5 . . ?
O3 C22 H22A 109.5 . . ?
C21 C22 H22A 109.5 . . ?
H22B C22 H22A 108.0 . . ?
N1 C4 C3 111.75(10) . . ?
N1 C4 H4B 109.3 . . ?
C3 C4 H4B 109.3 . . ?
N1 C4 H4A 109.3 . . ?
C3 C4 H4A 109.3 . . ?
H4B C4 H4A 107.9 . . ?
C1 C2 C3 112.96(10) . . ?
C1 C2 H2A 109.0 . . ?
C3 C2 H2A 109.0 . . ?
C1 C2 H2B 109.0 . . ?
C3 C2 H2B 109.0 . . ?
H2A C2 H2B 107.8 . . ?
N005 C24 C23 110.28(10) . . ?
N005 C24 H24B 109.6 . . ?
C23 C24 H24B 109.6 . . ?
N005 C24 H24A 109.6 . . ?
C23 C24 H24A 109.6 . . ?
H24B C24 H24A 108.1 . . ?
O3 C23 C24 110.78(10) . . ?
O3 C23 H23A 109.5 . . ?
C24 C23 H23A 109.5 . . ?
O3 C23 H23B 109.5 . . ?
C24 C23 H23B 109.5 . . ?
H23A C23 H23B 108.1 . . ?

loop_
_geom_bond_atom_site_label_1
_geom_bond_atom_site_label_2
_geom_bond_distance
_geom_bond_site_symmetry_2
_geom_bond_publ_flag
O1 C5 1.2286(15) . ?
O2 C6 1.2248(14) . ?
O3 C23 1.4311(16) . ?
O3 C22 1.4354(15) . ?
N1 C6 1.3917(16) . ?
N1 C5 1.4062(15) . ?
N1 C4 1.4687(15) . ?
N005 C21 1.4607(15) . ?
N005 C24 1.4626(16) . ?
N005 C20 1.4658(15) . ?
N2 C12 1.3549(15) . ?
N2 C17 1.4549(15) . ?
N2 H2N 0.8800 . ?
C8 C9 1.4139(16) . ?
C8 C7 1.4167(16) . ?
C8 C13 1.4220(16) . ?
C13 C14 1.4118(17) . ?
C13 C12 1.4466(16) . ?
C6 C7 1.4771(16) . ?
C5 C9 1.4563(16) . ?
C12 C11 1.4033(16) . ?
C7 C16 1.3772(17) . ?
C11 C10 1.3869(16) . ?
C11 H11 0.9500 . ?
C17 C18 1.5292(16) . ?
C17 H17B 0.9900 . ?
C17 H17A 0.9900 . ?
C20 C19 1.5287(17) . ?
C20 H20A 0.9900 . ?
C20 H20B 0.9900 . ?
C21 C22 1.5161(17) . ?
C21 H21A 0.9900 . ?
C21 H21B 0.9900 . ?
C9 C10 1.3880(16) . ?
C10 H10 0.9500 . ?
C3 C4 1.5288(17) . ?
C3 C2 1.5304(17) . ?
C3 H3B 0.9900 . ?
C3 H3A 0.9900 . ?
C14 C15 1.3786(17) . ?
C14 H14 0.9500 . ?
C18 C19 1.5318(16) . ?
C18 H18A 0.9900 . ?
C18 H18B 0.9900 . ?
C15 C16 1.4003(17) . ?
C15 H15 0.9500 . ?
C19 H19B 0.9900 . ?
C19 H19A 0.9900 . ?
C16 H16 0.9500 . ?
C1 C2 1.5223(18) . ?
C1 H1B 0.9800 . ?
C1 H1A 0.9800 . ?
C1 H1C 0.9800 . ?
C22 H22B 0.9900 . ?
C22 H22A 0.9900 . ?
C4 H4B 0.9900 . ?
C4 H4A 0.9900 . ?
C2 H2A 0.9900 . ?
C2 H2B 0.9900 . ?
C24 C23 1.5141(18) . ?
C24 H24B 0.9900 . ?
C24 H24A 0.9900 . ?
C23 H23A 0.9900 . ?
C23 H23B 0.9900 . ?
